data_2312386
loop_
_publ_author_name
'Saadallah, Yaakoub'
'Setifi, Zouaoui'
'Jelsch, Christian'
'Setifi, Fatima'
'Al-Douh, Mohammed Hadi'
'Satour, Achouak'
'Glidewell, Christopher'

_publ_section_title
;
 Racemic
 <i>cis</i>-bis-[bis-(pyrimidin-2-yl)amine-&#x3ba;<i>N</i>]bis(dicyanamido-&#x3ba;<i>N</i><sup>1</sup>)iron(II)
 dihydrate: synthesis, crystal structure and Hirshfeld surface analysis.
;
_journal_coeditor_code HB8076
_journal_issue 'Pt 10'
_journal_name_full 'Acta crystallographica. Section E, Crystallographic communications'
_journal_page_first 936
_journal_page_last 941
_journal_paper_doi 10.1107/S2056989023008186
_journal_volume 79
_journal_year 2023
_chemical_formula_iupac '[Fe (C2 N3)2 (C8 H7 N5)2], 2H2 O'
_chemical_formula_moiety 'C20 H14 Fe N16, 2(H2 O)'
_chemical_formula_sum 'C20 H18 Fe N16 O2'
_chemical_formula_weight 570.35
_chemical_name_systematic
'<i>cis</i>-Bis[bis(pyrimidin-2-yl)amine-\k<i>N</i>]bis(dicyanamido-\k<i>N</i>^1^)iron(II) dihydrate'
_space_group_crystal_system triclinic
_space_group_IT_number 2
_space_group_name_Hall '-P 1'
_space_group_name_H-M_alt 'P -1'
_atom_sites_solution_hydrogens mixed
_atom_sites_solution_primary difmap
_audit_creation_method SHELXL-2014
_cell_angle_alpha 105.254(4)
_cell_angle_beta 92.903(3)
_cell_angle_gamma 90.356(4)
_cell_formula_units_Z 2
_cell_length_a 8.1960(7)
_cell_length_b 10.4671(11)
_cell_length_c 14.7926(14)
_cell_measurement_reflns_used 6057
_cell_measurement_temperature 170(2)
_cell_measurement_theta_max 28.353
_cell_measurement_theta_min 2.489
_cell_volume 1222.5(2)
_computing_cell_refinement
;
CrysAlis PRO (Rigaku OD, 2015)
;
_computing_data_collection
;
CrysAlis PRO (Rigaku OD, 2015)
;
_computing_data_reduction
;
CrysAlis PRO (Rigaku OD, 2015)
;
_computing_molecular_graphics
;
PLATON (Spek, 2020) and Mercury (Macrae <i>et al.</i>,  2020)
;
_computing_publication_material
;
PLATON (Spek, 2020) and publCIF (Westrip, 2010)
;
_computing_structure_refinement
;
SHELXL2014 (Sheldrick, 2015)
;
_computing_structure_solution
;
SHELXS86 (Sheldrick, 2008)
;
_diffrn_ambient_temperature 170(2)
_diffrn_measured_fraction_theta_full 0.998
_diffrn_measured_fraction_theta_max 0.994
_diffrn_measurement_device_type
;
Rigaku Oxford Diffraction SuperNova,
single source at offset/far, Eos
;
_diffrn_measurement_method '\w scans'
_diffrn_radiation_monochromator mirror
_diffrn_radiation_type MoK\a
_diffrn_radiation_wavelength 0.71073
_diffrn_reflns_av_R_equivalents 0.0369
_diffrn_reflns_av_unetI/netI 0.0184
_diffrn_reflns_limit_h_max 10
_diffrn_reflns_limit_h_min -10
_diffrn_reflns_limit_k_max 13
_diffrn_reflns_limit_k_min -13
_diffrn_reflns_limit_l_max 19
_diffrn_reflns_limit_l_min -19
_diffrn_reflns_number 6056
_diffrn_reflns_theta_full 25.242
_diffrn_reflns_theta_max 28.363
_diffrn_reflns_theta_min 2.489
_diffrn_source 'SuperNova (Mo) X-ray Source'
_diffrn_standards_decay_% 0
_diffrn_standards_interval_count 0
_diffrn_standards_interval_time 0
_diffrn_standards_number 0
_exptl_absorpt_coefficient_mu 0.672
_exptl_absorpt_correction_T_max 0.906
_exptl_absorpt_correction_T_min 0.623
_exptl_absorpt_correction_type multi-scan
_exptl_absorpt_process_details
;
(CrysAlis PRO; Rigaku OD, 2015)
;
_exptl_crystal_colour yellow
_exptl_crystal_density_diffrn 1.549
_exptl_crystal_description needle
_exptl_crystal_F_000 584
_exptl_crystal_size_max 0.250
_exptl_crystal_size_mid 0.200
_exptl_crystal_size_min 0.150
_refine_diff_density_max 1.471
_refine_diff_density_min -0.579
_refine_ls_extinction_method none
_refine_ls_goodness_of_fit_ref 1.119
_refine_ls_hydrogen_treatment mixed
_refine_ls_matrix_type full
_refine_ls_number_parameters 377
_refine_ls_number_reflns 6056
_refine_ls_number_restraints 12
_refine_ls_restrained_S_all 1.118
_refine_ls_R_factor_all 0.0690
_refine_ls_R_factor_gt 0.0669
_refine_ls_shift/su_max 0.000
_refine_ls_shift/su_mean 0.000
_refine_ls_structure_factor_coef Fsqd
_refine_ls_weighting_details 'w=1/[\s^2^(Fo^2^)+5.9338P] where P=(Fo^2^+2Fc^2^)/3'
_refine_ls_weighting_scheme calc
_refine_ls_wR_factor_gt 0.1565
_refine_ls_wR_factor_ref 0.1573
_reflns_number_gt 5802
_reflns_number_total 6056
_reflns_threshold_expression 'I > 2\s(I)'
_cod_data_source_file hb8076sup1.cif
_cod_data_source_block I
_cod_database_code 2312386
_shelx_space_group_comment
;
The symmetry employed for this shelxl refinement is uniquely defined
by the following loop, which should always be used as a source of
symmetry information in preference to the above space-group names.
They are only intended as comments.
;
_shelx_estimated_absorpt_t_min 0.850
_shelx_estimated_absorpt_t_max 0.906
_shelxl_version_number 2.014

loop_
_space_group_symop_operation_xyz
'x, y, z'
'-x, -y, -z'

loop_
_atom_site_type_symbol
_atom_site_label
_atom_site_fract_x
_atom_site_fract_y
_atom_site_fract_z
_atom_site_U_iso_or_equiv
_atom_site_adp_type
_atom_site_calc_flag
_atom_site_occupancy
_atom_site_disorder_assembly
_atom_site_disorder_group
Fe Fe1 0.28878(7) 0.59497(5) 0.32111(3) 0.01841(13) Uani d 1 . .
N N1 0.5194(4) 0.5167(3) 0.1355(2) 0.0228(7) Uani d 1 . .
H H1 0.547(6) 0.478(5) 0.081(3) 0.027 Uiso d 1 . .
N N11 0.5331(4) 0.5184(3) 0.2957(2) 0.0219(6) Uani d 1 . .
C C12 0.5903(5) 0.4757(4) 0.2095(3) 0.0215(7) Uani d 1 . .
N N13 0.7127(4) 0.3911(3) 0.1857(2) 0.0278(7) Uani d 1 . .
C C14 0.7890(5) 0.3528(4) 0.2551(3) 0.0306(9) Uani d 1 . .
H H14 0.8742 0.2908 0.2405 0.037 Uiso calc 1 . .
C C15 0.7495(5) 0.3994(4) 0.3485(3) 0.0306(9) Uani d 1 . .
H H15 0.8100 0.3757 0.3979 0.037 Uiso calc 1 . .
C C16 0.6190(5) 0.4812(4) 0.3648(3) 0.0286(8) Uani d 1 . .
H H16 0.5870 0.5134 0.4275 0.034 Uiso calc 1 . .
N N21 0.3681(4) 0.6974(3) 0.2158(2) 0.0202(6) Uani d 1 . .
C C22 0.4278(5) 0.6255(3) 0.1357(3) 0.0196(7) Uani d 1 . .
N N23 0.4029(4) 0.6478(3) 0.0507(2) 0.0262(7) Uani d 1 . .
C C24 0.3213(6) 0.7560(4) 0.0474(3) 0.0312(9) Uani d 1 . .
H H24 0.2981 0.7733 -0.0118 0.037 Uiso calc 1 . .
C C25 0.2687(6) 0.8452(4) 0.1280(3) 0.0290(8) Uani d 1 . .
H H25 0.2186 0.9259 0.1257 0.035 Uiso calc 1 . .
C C26 0.2932(5) 0.8103(4) 0.2110(3) 0.0241(8) Uani d 1 . .
H H26 0.2561 0.8676 0.2669 0.029 Uiso calc 1 . .
N N3 0.0205(4) 0.5704(3) 0.1378(2) 0.0221(6) Uani d 1 . .
H H3 -0.026(6) 0.586(5) 0.086(3) 0.027 Uiso d 1 . .
N N31 0.0422(4) 0.6630(3) 0.3022(2) 0.0233(7) Uani d 1 . .
C C32 -0.0328(5) 0.6564(4) 0.2185(3) 0.0208(7) Uani d 1 . .
N N33 -0.1591(4) 0.7287(3) 0.2022(2) 0.0278(7) Uani d 1 . .
C C34 -0.2224(5) 0.8094(4) 0.2778(3) 0.0309(9) Uani d 1 . .
H H34 -0.3109 0.8639 0.2692 0.037 Uiso calc 1 . .
C C35 -0.1622(6) 0.8155(5) 0.3684(3) 0.0344(10) Uani d 1 . .
H H35 -0.2121 0.8683 0.4218 0.041 Uiso calc 1 . .
C C36 -0.0275(5) 0.7417(4) 0.3772(3) 0.0294(9) Uani d 1 . .
H H36 0.0184 0.7461 0.4382 0.035 Uiso calc 1 . .
N N41 0.1913(4) 0.4328(3) 0.2006(2) 0.0206(6) Uani d 1 . .
C C42 0.1115(5) 0.4589(4) 0.1268(2) 0.0198(7) Uani d 1 . .
N N43 0.1116(4) 0.3831(3) 0.0374(2) 0.0253(7) Uani d 1 . .
C C44 0.1914(6) 0.2702(4) 0.0234(3) 0.0289(9) Uani d 1 . .
H H44 0.1978 0.2163 -0.0389 0.035 Uiso calc 1 . .
C C45 0.2662(5) 0.2281(4) 0.0969(3) 0.0267(8) Uani d 1 . .
H H45 0.3150 0.1437 0.0868 0.032 Uiso calc 1 . .
C C46 0.2661(5) 0.3141(4) 0.1844(3) 0.0211(7) Uani d 1 . .
H H46 0.3202 0.2900 0.2356 0.025 Uiso calc 1 . .
N N51 0.2329(5) 0.4644(4) 0.4057(2) 0.0326(8) Uani d 1 . .
C C52 0.1779(5) 0.3624(4) 0.4059(3) 0.0276(8) Uani d 1 . .
N N53 0.1117(7) 0.2525(4) 0.4132(3) 0.0489(12) Uani d 1 . .
C C54 0.0792(6) 0.1549(5) 0.3370(3) 0.0356(10) Uani d 1 . .
N N55 0.0436(6) 0.0672(4) 0.2730(3) 0.0485(11) Uani d 1 . .
N N61 0.3620(5) 0.7507(4) 0.4355(2) 0.0338(8) Uani d 1 . .
C C62 0.4141(6) 0.8241(4) 0.5033(3) 0.0326(9) Uani d 1 . .
N N63 0.4727(9) 0.9156(5) 0.5750(3) 0.0694(19) Uani d 1 . .
C C64 0.4855(6) 0.8965(4) 0.6591(3) 0.0325(9) Uani d 1 . .
N N65 0.5029(6) 0.8940(4) 0.7348(3) 0.0404(9) Uani d 1 . .
O O71 -0.0803(5) 0.0590(4) 0.0801(3) 0.0548(10) Uani d 1 . .
H H71 -0.037(8) 0.059(7) 0.134(3) 0.082 Uiso d 1 . .
H H72 -0.177(6) 0.025(11) 0.079(6) 0.082 Uiso d 0.5 . .
H H73 -0.028(11) 0.002(9) 0.041(4) 0.082 Uiso d 0.5 . .
O O81 0.4001(5) 0.9987(4) 0.9222(2) 0.0492(10) Uani d 1 . .
H H81 0.439(8) 0.981(7) 0.868(2) 0.074 Uiso d 1 . .
H H82 0.309(7) 0.955(9) 0.915(6) 0.074 Uiso d 0.5 . .
H H83 0.464(9) 0.960(9) 0.954(5) 0.074 Uiso d 0.5 . .

loop_
_atom_site_aniso_label
_atom_site_aniso_U_11
_atom_site_aniso_U_22
_atom_site_aniso_U_33
_atom_site_aniso_U_12
_atom_site_aniso_U_13
_atom_site_aniso_U_23
Fe1 0.0221(3) 0.0223(3) 0.0094(2) 0.0008(2) -0.00059(18) 0.00175(18)
N1 0.0282(17) 0.0237(16) 0.0160(14) 0.0051(13) 0.0043(12) 0.0041(12)
N11 0.0203(15) 0.0290(16) 0.0161(14) -0.0020(12) -0.0004(11) 0.0055(12)
C12 0.0218(17) 0.0214(17) 0.0211(17) 0.0000(14) 0.0009(14) 0.0051(14)
N13 0.0311(18) 0.0271(17) 0.0277(17) 0.0068(14) 0.0048(14) 0.0108(14)
C14 0.027(2) 0.032(2) 0.036(2) 0.0074(17) 0.0041(17) 0.0158(18)
C15 0.027(2) 0.037(2) 0.031(2) 0.0004(17) -0.0056(16) 0.0145(18)
C16 0.030(2) 0.038(2) 0.0184(17) -0.0032(17) -0.0054(15) 0.0086(16)
N21 0.0252(16) 0.0181(14) 0.0165(14) -0.0010(12) 0.0024(12) 0.0027(11)
C22 0.0225(17) 0.0163(16) 0.0199(16) -0.0033(13) 0.0034(13) 0.0044(13)
N23 0.0364(19) 0.0249(16) 0.0193(15) 0.0050(14) 0.0054(13) 0.0088(13)
C24 0.046(3) 0.026(2) 0.026(2) 0.0066(18) 0.0070(18) 0.0135(16)
C25 0.040(2) 0.0185(17) 0.032(2) 0.0050(16) 0.0084(18) 0.0099(15)
C26 0.030(2) 0.0152(16) 0.0243(18) -0.0006(14) 0.0052(15) 0.0005(14)
N3 0.0288(17) 0.0225(15) 0.0128(13) 0.0029(13) -0.0043(12) 0.0020(12)
N31 0.0244(16) 0.0262(16) 0.0161(14) 0.0041(13) 0.0018(12) -0.0004(12)
C32 0.0222(17) 0.0200(17) 0.0200(16) 0.0016(14) 0.0008(14) 0.0051(13)
N33 0.0292(18) 0.0227(16) 0.0276(17) 0.0056(14) -0.0048(14) 0.0005(13)
C34 0.025(2) 0.027(2) 0.037(2) 0.0053(16) -0.0007(17) 0.0029(17)
C35 0.033(2) 0.037(2) 0.029(2) 0.0061(18) 0.0088(17) 0.0004(18)
C36 0.034(2) 0.033(2) 0.0193(18) 0.0025(17) 0.0056(16) 0.0026(16)
N41 0.0249(16) 0.0199(15) 0.0167(14) -0.0003(12) 0.0005(12) 0.0044(11)
C42 0.0245(18) 0.0181(16) 0.0154(15) -0.0042(13) -0.0021(13) 0.0029(13)
N43 0.0369(19) 0.0203(15) 0.0157(14) 0.0020(13) -0.0047(13) 0.0007(12)
C44 0.045(2) 0.0206(18) 0.0182(17) 0.0039(17) -0.0035(16) 0.0005(14)
C45 0.037(2) 0.0200(17) 0.0225(18) 0.0045(16) -0.0027(16) 0.0061(14)
C46 0.0248(18) 0.0201(17) 0.0200(16) -0.0005(14) -0.0015(14) 0.0087(14)
N51 0.044(2) 0.038(2) 0.0158(15) -0.0006(17) 0.0008(14) 0.0076(14)
C52 0.035(2) 0.034(2) 0.0154(16) 0.0064(17) 0.0033(15) 0.0094(15)
N53 0.083(4) 0.041(2) 0.0258(19) -0.007(2) 0.013(2) 0.0110(17)
C54 0.035(2) 0.035(2) 0.040(2) 0.0089(19) 0.0094(19) 0.014(2)
N55 0.052(3) 0.039(2) 0.049(3) 0.002(2) 0.006(2) 0.002(2)
N61 0.043(2) 0.0331(19) 0.0202(16) -0.0012(16) -0.0024(15) -0.0008(14)
C62 0.048(3) 0.027(2) 0.0219(19) -0.0028(19) -0.0040(18) 0.0072(16)
N63 0.142(6) 0.037(2) 0.025(2) -0.033(3) -0.023(3) 0.0074(18)
C64 0.044(3) 0.0227(19) 0.025(2) -0.0026(18) -0.0047(18) -0.0018(16)
N65 0.050(3) 0.040(2) 0.0263(19) -0.0017(19) -0.0038(17) 0.0014(16)
O71 0.046(2) 0.066(3) 0.048(2) -0.002(2) 0.0036(18) 0.005(2)
O81 0.042(2) 0.070(3) 0.0287(17) 0.0037(19) 0.0054(15) -0.0011(17)

loop_
_atom_type_symbol
_atom_type_description
_atom_type_scat_dispersion_real
_atom_type_scat_dispersion_imag
_atom_type_scat_source
C C 0.0033 0.0016 'International Tables Vol C Tables 4.2.6.8 and 6.1.1.4'
H H 0.0000 0.0000 'International Tables Vol C Tables 4.2.6.8 and 6.1.1.4'
Fe Fe 0.3463 0.8444 'International Tables Vol C Tables 4.2.6.8 and 6.1.1.4'
N N 0.0061 0.0033 'International Tables Vol C Tables 4.2.6.8 and 6.1.1.4'
O O 0.0106 0.0060 'International Tables Vol C Tables 4.2.6.8 and 6.1.1.4'

loop_
_geom_angle_atom_site_label_1
_geom_angle_atom_site_label_2
_geom_angle_atom_site_label_3
_geom_angle_site_symmetry_1
_geom_angle_site_symmetry_3
_geom_angle
_geom_angle_publ_flag
N61 Fe1 N51 . . 93.91(15) ?
N61 Fe1 N11 . . 95.09(14) ?
N51 Fe1 N11 . . 93.49(14) ?
N61 Fe1 N31 . . 96.63(14) ?
N51 Fe1 N31 . . 97.71(14) ?
N11 Fe1 N31 . . 163.16(11) ?
N61 Fe1 N41 . . 175.73(15) ?
N51 Fe1 N41 . . 85.54(13) ?
N11 Fe1 N41 . . 89.17(12) ?
N31 Fe1 N41 . . 79.26(12) y
N61 Fe1 N21 . . 94.04(13) ?
N51 Fe1 N21 . . 169.19(13) ?
N11 Fe1 N21 . . 78.51(12) y
N31 Fe1 N21 . . 88.64(12) ?
N41 Fe1 N21 . . 87.07(11) ?
C22 N1 C12 . . 130.0(3) ?
C22 N1 H1 . . 112(3) ?
C12 N1 H1 . . 117(3) ?
C12 N11 C16 . . 115.6(3) ?
C12 N11 Fe1 . . 123.4(3) ?
C16 N11 Fe1 . . 119.1(3) ?
N13 C12 N11 . . 125.8(4) ?
N13 C12 N1 . . 114.0(3) ?
N11 C12 N1 . . 120.2(3) ?
C14 N13 C12 . . 116.3(4) ?
N13 C14 C15 . . 122.9(4) ?
N13 C14 H14 . . 118.5 ?
C15 C14 H14 . . 118.5 ?
C16 C15 C14 . . 116.1(4) ?
C16 C15 H15 . . 121.9 ?
C14 C15 H15 . . 121.9 ?
N11 C16 C15 . . 122.9(4) ?
N11 C16 H16 . . 118.5 ?
C15 C16 H16 . . 118.5 ?
C22 N21 C26 . . 115.9(3) ?
C22 N21 Fe1 . . 119.2(2) ?
C26 N21 Fe1 . . 118.4(2) ?
N23 C22 N21 . . 125.8(3) ?
N23 C22 N1 . . 114.0(3) ?
N21 C22 N1 . . 120.2(3) ?
C24 N23 C22 . . 116.6(3) ?
N23 C24 C25 . . 122.2(4) ?
N23 C24 H24 . . 118.9 ?
C25 C24 H24 . . 118.9 ?
C26 C25 C24 . . 116.7(4) ?
C26 C25 H25 . . 121.7 ?
C24 C25 H25 . . 121.7 ?
N21 C26 C25 . . 122.3(3) ?
N21 C26 H26 . . 118.8 ?
C25 C26 H26 . . 118.8 ?
C42 N3 C32 . . 130.2(3) ?
C42 N3 H3 . . 117(3) ?
C32 N3 H3 . . 112(3) ?
C32 N31 C36 . . 115.9(3) ?
C32 N31 Fe1 . . 124.0(3) ?
C36 N31 Fe1 . . 118.5(3) ?
N33 C32 N31 . . 126.1(3) ?
N33 C32 N3 . . 113.3(3) ?
N31 C32 N3 . . 120.6(3) ?
C32 N33 C34 . . 116.4(4) ?
N33 C34 C35 . . 122.0(4) ?
N33 C34 H34 . . 119.0 ?
C35 C34 H34 . . 119.0 ?
C36 C35 C34 . . 116.9(4) ?
C36 C35 H35 . . 121.5 ?
C34 C35 H35 . . 121.5 ?
N31 C36 C35 . . 122.4(4) ?
N31 C36 H36 . . 118.8 ?
C35 C36 H36 . . 118.8 ?
C42 N41 C46 . . 116.1(3) ?
C42 N41 Fe1 . . 121.2(2) ?
C46 N41 Fe1 . . 117.7(2) ?
N41 C42 N43 . . 125.5(3) ?
N41 C42 N3 . . 120.4(3) ?
N43 C42 N3 . . 114.2(3) ?
C44 N43 C42 . . 116.7(3) ?
N43 C44 C45 . . 122.3(4) ?
N43 C44 H44 . . 118.9 ?
C45 C44 H44 . . 118.9 ?
C46 C45 C44 . . 116.7(4) ?
C46 C45 H45 . . 121.6 ?
C44 C45 H45 . . 121.6 ?
N41 C46 C45 . . 122.3(3) ?
N41 C46 H46 . . 118.8 ?
C45 C46 H46 . . 118.8 ?
C52 N51 Fe1 . . 145.4(3) y
N51 C52 N53 . . 175.0(4) ?
C52 N53 C54 . . 119.7(4) y
N55 C54 N53 . . 176.1(6) ?
C62 N61 Fe1 . . 170.6(4) y
N61 C62 N63 . . 174.3(5) ?
C62 N63 C64 . . 121.4(4) y
N65 C64 N63 . . 172.4(5) ?
H71 O71 H72 . . 105(3) ?
H71 O71 H73 . . 106(3) ?
H72 O71 H73 . . 106(3) ?
H81 O81 H82 . . 105(3) ?
H81 O81 H83 . . 104(3) ?
H82 O81 H83 . . 105(3) ?

loop_
_geom_bond_atom_site_label_1
_geom_bond_atom_site_label_2
_geom_bond_site_symmetry_2
_geom_bond_distance
_geom_bond_publ_flag
Fe1 N61 . 2.077(4) y
Fe1 N51 . 2.144(4) y
Fe1 N11 . 2.175(3) y
Fe1 N31 . 2.176(3) y
Fe1 N41 . 2.224(3) y
Fe1 N21 . 2.230(3) y
N1 C22 . 1.367(5) ?
N1 C12 . 1.381(5) ?
N1 H1 . 0.84(5) ?
N11 C12 . 1.344(5) ?
N11 C16 . 1.354(5) ?
C12 N13 . 1.341(5) ?
N13 C14 . 1.327(5) ?
C14 C15 . 1.394(6) ?
C14 H14 . 0.9500 ?
C15 C16 . 1.365(6) ?
C15 H15 . 0.9500 ?
C16 H16 . 0.9500 ?
N21 C22 . 1.343(5) ?
N21 C26 . 1.352(5) ?
C22 N23 . 1.343(5) ?
N23 C24 . 1.330(5) ?
C24 C25 . 1.396(6) ?
C24 H24 . 0.9500 ?
C25 C26 . 1.375(6) ?
C25 H25 . 0.9500 ?
C26 H26 . 0.9500 ?
N3 C42 . 1.367(5) ?
N3 C32 . 1.385(5) ?
N3 H3 . 0.89(5) ?
N31 C32 . 1.340(5) ?
N31 C36 . 1.350(5) ?
C32 N33 . 1.335(5) ?
N33 C34 . 1.342(5) ?
C34 C35 . 1.388(6) ?
C34 H34 . 0.9500 ?
C35 C36 . 1.372(6) ?
C35 H35 . 0.9500 ?
C36 H36 . 0.9500 ?
N41 C42 . 1.335(5) ?
N41 C46 . 1.357(5) ?
C42 N43 . 1.351(4) ?
N43 C44 . 1.327(5) ?
C44 C45 . 1.394(5) ?
C44 H44 . 0.9500 ?
C45 C46 . 1.368(5) ?
C45 H45 . 0.9500 ?
C46 H46 . 0.9500 ?
N51 C52 . 1.157(6) y
C52 N53 . 1.301(6) y
N53 C54 . 1.321(6) y
C54 N55 . 1.156(6) y
N61 C62 . 1.151(5) y
C62 N63 . 1.297(6) y
N63 C64 . 1.310(6) y
C64 N65 . 1.129(6) y
O71 H71 . 0.860(19) ?
O71 H72 . 0.86(2) ?
O71 H73 . 0.85(2) ?
O81 H81 . 0.858(19) ?
O81 H82 . 0.86(2) ?
O81 H83 . 0.86(2) ?

loop_
_geom_hbond_atom_site_label_D
_geom_hbond_atom_site_label_H
_geom_hbond_atom_site_label_A
_geom_hbond_site_symmetry_A
_geom_hbond_distance_DH
_geom_hbond_distance_HA
_geom_hbond_distance_DA
_geom_hbond_angle_DHA
_geom_hbond_publ_flag
N1 H1 N23 2_665 0.84(4) 2.11(5) 2.942(4) 170(5) y
N3 H3 N43 2_565 0.89(5) 2.03(5) 2.918(4) 175(5) y
O71 H71 N55 . 0.86(5) 2.11(5) 2.959(6) 173(6) y
O71 H72 O81 2_566 0.86(6) 1.84(5) 2.683(6) 164(11) y
O71 H73 O71 2_555 0.85(8) 1.99(7) 2.770(6) 152(8) y
O81 H81 N65 . 0.85(4) 2.04(4) 2.871(5) 166(7) y
O81 H82 O71 2_566 0.86(7) 1.89(6) 2.683(6) 153(8) y
O81 H83 O81 2_677 0.86(8) 2.04(7) 2.751(5) 140(8) y
C36 H36 N53 2_566 0.95 2.49 3.195(6) 131 y
C46 H46 N65 2_666 0.95 2.53 3.309(6) 139 y

loop_
_geom_torsion_atom_site_label_1
_geom_torsion_atom_site_label_2
_geom_torsion_atom_site_label_3
_geom_torsion_atom_site_label_4
_geom_torsion_site_symmetry_1
_geom_torsion_site_symmetry_2
_geom_torsion_site_symmetry_3
_geom_torsion_site_symmetry_4
_geom_torsion
_geom_torsion_publ_flag
C16 N11 C12 N13 . . . . 6.7(6) ?
Fe1 N11 C12 N13 . . . . -157.3(3) ?
C16 N11 C12 N1 . . . . -174.9(4) ?
Fe1 N11 C12 N1 . . . . 21.1(5) ?
C22 N1 C12 N13 . . . . -159.5(4) ?
C22 N1 C12 N11 . . . . 21.9(6) ?
N11 C12 N13 C14 . . . . -4.0(6) ?
N1 C12 N13 C14 . . . . 177.5(4) ?
C12 N13 C14 C15 . . . . -1.8(6) ?
N13 C14 C15 C16 . . . . 4.3(7) ?
C12 N11 C16 C15 . . . . -3.7(6) ?
Fe1 N11 C16 C15 . . . . 161.0(3) ?
C14 C15 C16 N11 . . . . -1.3(6) ?
C26 N21 C22 N23 . . . . -8.3(6) ?
Fe1 N21 C22 N23 . . . . 143.1(3) ?
C26 N21 C22 N1 . . . . 173.6(3) ?
Fe1 N21 C22 N1 . . . . -35.0(5) ?
C12 N1 C22 N23 . . . . 168.6(4) ?
C12 N1 C22 N21 . . . . -13.1(6) ?
N21 C22 N23 C24 . . . . 5.0(6) ?
N1 C22 N23 C24 . . . . -176.8(4) ?
C22 N23 C24 C25 . . . . 2.2(7) ?
N23 C24 C25 C26 . . . . -5.3(7) ?
C22 N21 C26 C25 . . . . 4.6(6) ?
Fe1 N21 C26 C25 . . . . -147.1(3) ?
C24 C25 C26 N21 . . . . 1.7(6) ?
C36 N31 C32 N33 . . . . 6.5(6) ?
Fe1 N31 C32 N33 . . . . -158.9(3) ?
C36 N31 C32 N3 . . . . -174.7(4) ?
Fe1 N31 C32 N3 . . . . 19.8(5) ?
C42 N3 C32 N33 . . . . -159.9(4) ?
C42 N3 C32 N31 . . . . 21.2(6) ?
N31 C32 N33 C34 . . . . -4.5(6) ?
N3 C32 N33 C34 . . . . 176.7(4) ?
C32 N33 C34 C35 . . . . -1.3(6) ?
N33 C34 C35 C36 . . . . 4.2(7) ?
C32 N31 C36 C35 . . . . -3.0(6) ?
Fe1 N31 C36 C35 . . . . 163.3(4) ?
C34 C35 C36 N31 . . . . -2.0(7) ?
C46 N41 C42 N43 . . . . -6.1(6) ?
Fe1 N41 C42 N43 . . . . 148.2(3) ?
C46 N41 C42 N3 . . . . 174.3(3) ?
Fe1 N41 C42 N3 . . . . -31.4(5) ?
C32 N3 C42 N41 . . . . -14.0(6) ?
C32 N3 C42 N43 . . . . 166.4(4) ?
N41 C42 N43 C44 . . . . 3.6(6) ?
N3 C42 N43 C44 . . . . -176.8(4) ?
C42 N43 C44 C45 . . . . 2.6(6) ?
N43 C44 C45 C46 . . . . -5.5(7) ?
C42 N41 C46 C45 . . . . 2.7(6) ?
Fe1 N41 C46 C45 . . . . -152.6(3) ?
C44 C45 C46 N41 . . . . 2.7(6) ?

_cod_database_fobs_code 2312386
